data_9004013
loop_
_publ_author_name
'Gatta, G. D.'
'Nestola, F.'
'Ballaran, T. B.'

_publ_section_title
;
 Elastic behavior, phase transition, and pressure induced
 structural evolution of analcime
 Sample: P = 2.12 GPa
;
_journal_name_full 'American Mineralogist'
_journal_page_first 568
_journal_page_last 578
_journal_paper_doi 10.2138/am.2006.1994
_journal_volume 91
_journal_year 2006
_chemical_compound_source 'Su Marralzu, Sardinia, Italy'
_chemical_formula_sum 'Al1.806 H4 Na1.71 O14 Si4.194'
_chemical_name_mineral Analcime
_space_group_IT_number 2
_symmetry_space_group_name_Hall '-P 1'
_symmetry_space_group_name_H-M 'P -1'
_cell_angle_alpha 89.691
_cell_angle_beta 88.152
_cell_angle_gamma 90.034
_cell_formula_units_Z 8
_cell_length_a 13.4464
_cell_length_b 13.3657
_cell_length_c 13.3449
_cell_volume 2397.070
_database_code_amcsd 0004137
_diffrn_ambient_pressure 2.12e+06
_exptl_crystal_density_diffrn 2.404
_cod_original_formula_sum 'Na1.71 (Si4.194 Al1.806) O14 H4'
_cod_database_code 9004013

loop_
_space_group_symop_operation_xyz
x,y,z
-x,-y,-z

loop_
_atom_site_label
_atom_site_fract_x
_atom_site_fract_y
_atom_site_fract_z
_atom_site_occupancy
_atom_site_U_iso_or_equiv
_atom_site_type_symbol
_atom_site_attached_hydrogens
Na1 0.55000 0.48800 0.71700 0.57000 0.04000 Na 0
Na2 0.12300 0.97800 0.25600 0.57000 0.04000 Na 0
Na3 0.85500 0.50200 0.23800 0.57000 0.04000 Na 0
Na4 0.57900 0.96600 0.22200 0.57000 0.04000 Na 0
Na5 0.75000 0.63400 0.49800 0.57000 0.04000 Na 0
Na6 0.76800 0.86100 0.00200 0.57000 0.04000 Na 0
Na7 0.26600 0.89200 0.50400 0.57000 0.04000 Na 0
Na8 0.76800 0.34500 0.99800 0.57000 0.04000 Na 0
Na9 0.49600 0.76400 0.62100 0.57000 0.04000 Na 0
Na10 0.99100 0.26800 0.11100 0.57000 0.04000 Na 0
Na11 0.03000 0.76900 0.39600 0.57000 0.04000 Na 0
Na12 0.47600 0.73600 0.11700 0.57000 0.04000 Na 0
Si1 0.62900 0.64100 0.90300 0.69900 0.00200 Si 0
Al1 0.62900 0.64100 0.90300 0.30100 0.00200 Al 0
Si2 0.87700 0.84400 0.57700 0.69900 0.00200 Si 0
Al2 0.87700 0.84400 0.57700 0.30100 0.00200 Al 0
Si3 0.85400 0.66700 0.10100 0.69900 0.00200 Si 0
Al3 0.85400 0.66700 0.10100 0.30100 0.00200 Al 0
Si4 0.64000 0.82400 0.38500 0.69900 0.00200 Si 0
Al4 0.64000 0.82400 0.38500 0.30100 0.00200 Al 0
Si5 0.88300 0.63400 0.66300 0.69900 0.00200 Si 0
Al5 0.88300 0.63400 0.66300 0.30100 0.00200 Al 0
Si6 0.61200 0.86000 0.81500 0.69900 0.00200 Si 0
Al6 0.61200 0.86000 0.81500 0.30100 0.00200 Al 0
Si7 0.57400 0.59800 0.34800 0.69900 0.00200 Si 0
Al7 0.57400 0.59800 0.34800 0.30100 0.00200 Al 0
Si8 0.90600 0.89900 0.16300 0.69900 0.00200 Si 0
Al8 0.90600 0.89900 0.16300 0.30100 0.00200 Al 0
Si9 0.60500 0.14300 0.08200 0.69900 0.00200 Si 0
Al9 0.60500 0.14300 0.08200 0.30100 0.00200 Al 0
Si10 0.11200 0.65200 0.60400 0.69900 0.00200 Si 0
Al10 0.11200 0.65200 0.60400 0.30100 0.00200 Al 0
Si11 0.88600 0.16400 0.91900 0.69900 0.00200 Si 0
Al11 0.88600 0.16400 0.91900 0.30100 0.00200 Al 0
Si12 0.63600 0.33300 0.57900 0.69900 0.00200 Si 0
Al12 0.63600 0.33300 0.57900 0.30100 0.00200 Al 0
Si13 0.07200 0.86300 0.65900 0.69900 0.00200 Si 0
Al13 0.07200 0.86300 0.65900 0.30100 0.00200 Al 0
Si14 0.59400 0.37000 0.15700 0.69900 0.00200 Si 0
Al14 0.59400 0.37000 0.15700 0.30100 0.00200 Al 0
Si15 0.42600 0.88100 0.33500 0.69900 0.00200 Si 0
Al15 0.42600 0.88100 0.33500 0.30100 0.00200 Al 0
Si16 0.95100 0.37900 0.82000 0.69900 0.00200 Si 0
Al16 0.95100 0.37900 0.82000 0.30100 0.00200 Al 0
Si17 0.66600 0.90800 0.60700 0.69900 0.00200 Si 0
Al17 0.66600 0.90800 0.60700 0.30100 0.00200 Al 0
Si18 0.85300 0.58400 0.88600 0.69900 0.00200 Si 0
Al18 0.85300 0.58400 0.88600 0.30100 0.00200 Al 0
Si19 0.85900 0.91800 0.36800 0.69900 0.00200 Si 0
Al19 0.85900 0.91800 0.36800 0.30100 0.00200 Al 0
Si20 0.62800 0.59400 0.12100 0.69900 0.00200 Si 0
Al20 0.62800 0.59400 0.12100 0.30100 0.00200 Al 0
Si21 0.68200 0.39100 0.36200 0.69900 0.00200 Si 0
Al21 0.68200 0.39100 0.36200 0.30100 0.00200 Al 0
Si22 0.81800 0.09900 0.14800 0.69900 0.00200 Si 0
Al22 0.81800 0.09900 0.14800 0.30100 0.00200 Al 0
Si23 0.83100 0.42000 0.62100 0.69900 0.00200 Si 0
Al23 0.83100 0.42000 0.62100 0.30100 0.00200 Al 0
Si24 0.31900 0.92600 0.14100 0.69900 0.00200 Si 0
Al24 0.31900 0.92600 0.14100 0.30100 0.00200 Al 0
O1 0.61500 0.83700 0.69700 1.00000 0.00500 O 0
O2 0.88500 0.64900 0.78400 1.00000 0.00500 O 0
O3 0.93000 0.87200 0.28000 1.00000 0.00500 O 0
O4 0.55500 0.60200 0.22600 1.00000 0.00500 O 0
O5 0.36800 0.66400 0.73200 1.00000 0.00500 O 0
O6 0.89400 0.14700 0.22200 1.00000 0.00500 O 0
O7 0.09400 0.62000 0.29200 1.00000 0.00500 O 0
O8 0.39800 0.87100 0.21500 1.00000 0.00500 O 0
O9 0.62500 0.84800 0.50500 1.00000 0.00500 O 0
O10 0.88800 0.64400 0.98600 1.00000 0.00500 O 0
O11 0.92500 0.88100 0.46800 1.00000 0.00500 O 0
O12 0.59300 0.65600 0.02100 1.00000 0.00500 O 0
O13 0.32800 0.68200 0.53800 1.00000 0.00500 O 0
O14 0.85600 0.16000 0.04200 1.00000 0.00500 O 0
O15 0.11200 0.61200 0.48400 1.00000 0.00500 O 0
O16 0.36800 0.90900 0.02600 1.00000 0.00500 O 0
O17 0.73000 0.57100 0.90100 1.00000 0.00500 O 0
O18 0.78400 0.91400 0.61900 1.00000 0.00500 O 0
O19 0.74000 0.63800 0.13500 1.00000 0.00500 O 0
O20 0.73900 0.88800 0.34300 1.00000 0.00500 O 0
O21 0.69500 0.11600 0.16200 1.00000 0.00500 O 0
O22 0.19500 0.59500 0.66100 1.00000 0.00500 O 0
O23 0.79400 0.12400 0.86000 1.00000 0.00500 O 0
O24 0.72400 0.36800 0.65400 1.00000 0.00500 O 0
O25 0.37800 0.98100 0.38800 1.00000 0.00500 O 0
O26 0.90400 0.47300 0.89000 1.00000 0.00500 O 0
O27 0.86500 0.03900 0.37900 1.00000 0.00500 O 0
O28 0.64000 0.47200 0.10500 1.00000 0.00500 O 0
O29 0.64000 0.50300 0.38200 1.00000 0.00500 O 0
O30 0.83800 0.98400 0.11700 1.00000 0.00500 O 0
O31 0.82400 0.53800 0.62600 1.00000 0.00500 O 0
O32 0.68600 0.95200 0.84700 1.00000 0.00500 O 0
O33 0.83900 0.72700 0.59500 1.00000 0.00500 O 0
O34 0.65400 0.76300 0.88200 1.00000 0.00500 O 0
O35 0.64300 0.70200 0.36500 1.00000 0.00500 O 0
O36 0.87000 0.79100 0.11100 1.00000 0.00500 O 0
O37 0.11400 0.77100 0.59000 1.00000 0.00500 O 0
O38 0.60600 0.26800 0.08500 1.00000 0.00500 O 0
O39 0.62100 0.21200 0.59900 1.00000 0.00500 O 0
O40 0.91800 0.27900 0.88700 1.00000 0.00500 O 0
O41 0.52800 0.61100 0.84500 1.00000 0.00500 O 0
O42 0.95200 0.86500 0.67200 1.00000 0.00500 O 0
O43 0.07100 0.39400 0.82200 1.00000 0.00500 O 0
O44 0.55000 0.88400 0.32900 1.00000 0.00500 O 0
O45 0.50500 0.89300 0.87000 1.00000 0.00500 O 0
O46 0.00500 0.60200 0.64600 1.00000 0.00500 O 0
O47 0.01800 0.91100 0.10800 1.00000 0.00500 O 0
O48 0.53400 0.40300 0.58400 1.00000 0.00500 O 0
Wat1 0.58600 0.58500 0.60700 1.00000 0.04000 O 2
Wat2 0.09900 0.10700 0.11300 1.00000 0.04000 O 2
Wat3 0.89300 0.62300 0.38800 1.00000 0.04000 O 2
Wat4 0.61700 0.87200 0.08700 1.00000 0.04000 O 2
Wat5 0.37900 0.91300 0.63400 1.00000 0.04000 O 2
Wat6 0.88400 0.39500 0.13100 1.00000 0.04000 O 2
Wat7 0.16200 0.84300 0.36500 1.00000 0.04000 O 2
Wat8 0.65500 0.36600 0.86300 1.00000 0.04000 O 2

loop_
_cod_changelog_entry_id
_cod_changelog_entry_author
_cod_changelog_entry_date
_cod_changelog_entry_text
1
;cod-tools version 3.8.0
Id: cif_guess_AMCSD_atom_types 9581 2023-05-17 12:35:41Z saulius
;
2023-05-23T09:13:45+03:00
;Derived atom types and hydrogen counts
from atom names that follow the AMCSD naming convention
(Wat == water, O-H == hydroxyl).
;

loop_
_cod_related_entry_id
_cod_related_entry_database
_cod_related_entry_code
1 AMCSD 0004137
